data_7200989
loop_
_publ_author_name
'Mazej, Zoran'
'Goreshnik, Evgeny'
'Jagli\<ci\'c, Zvonko'
'Gawe\/l, Bart\/lomiej'
'\/Lasocha, Wies\/law'
'Grzybowska, Dorota'
'Jaro\'n, Tomasz'
'Kurzyd\/lowski, Dominik'
'Malinowski, Przemys\/law'
'Ko\'zminski, Wiktor'
'Szyd\/lowska, Jadwiga'
'Leszczy\'nski, Piotr'
'Grochala, Wojciech'

_publ_section_title
;
 KAgF3, K2AgF4 and K3Ag2F7: important steps towards a layered
 antiferromagnetic fluoroargentate(II),
;
_journal_issue 8
_journal_name_full CrystEngComm
_journal_page_first 1702
_journal_paper_doi 10.1039/b902161b
_journal_volume 11
_journal_year 2009
_chemical_formula_moiety '3K, Ag2 F7 '
_chemical_formula_structural 'Ag2 F7 K3'
_chemical_formula_sum 'Ag2 F7 K3'
_chemical_formula_weight 466.04
_chemical_name_common 'tripotassium heptafuoro diargenate'
_chemical_name_systematic
;
tripotassium heptafuoro diargenate
;
_space_group_IT_number 68
_symmetry_cell_setting orthorhombic
_symmetry_space_group_name_Hall '-C 2a 2ac'
_symmetry_space_group_name_H-M 'C c c a :2'
_cell_angle_alpha 90.00
_cell_angle_beta 90.00
_cell_angle_gamma 90.00
_cell_formula_units_Z 4
_cell_length_a 20.8119(14)
_cell_length_b 6.3402(4)
_cell_length_c 6.2134(4)
_cell_measurement_temperature 293(2)
_cell_volume 819.87(9)
_computing_publication_material 'Jana2000 (Petricek, Dusek & Palatinus, 2000)'
_computing_structure_refinement 'Jana2000 (Petricek, Dusek & Palatinus, 2000)'
_diffrn_ambient_temperature 293
_diffrn_detector_type PSD
_diffrn_measurement_device_type 'D8 ADVANCE'
_diffrn_radiation_type 'Cu K\a'
_diffrn_radiation_wavelength 1.54178
_exptl_absorpt_coefficient_mu 52.487
_exptl_absorpt_process_details '(Jana2000; Petricek, Dusek & Palatinus, 2000)'
_exptl_crystal_density_diffrn 3.758
_exptl_crystal_F_000 856
_pd_char_colour yellow
_pd_instr_location
;
Warsaw University
;
_pd_meas_2theta_range_inc 0.0143
_pd_meas_2theta_range_max 89.00
_pd_meas_2theta_range_min 5.000
_pd_meas_number_of_points 5875
_pd_proc_2theta_range_inc 0.0143
_pd_proc_2theta_range_max 89.00
_pd_proc_2theta_range_min 5.00
_pd_proc_ls_pref_orient_corr none
_pd_proc_ls_profile_function Pseudo-Voigt
_pd_proc_ls_prof_R_factor 0.1381
_pd_proc_ls_prof_wR_expected 0.0865
_pd_proc_ls_prof_wR_factor 0.1838
_refine_ls_extinction_method none
_refine_ls_number_parameters 16
_refine_ls_R_factor_all 0.1381
_refine_ls_R_factor_gt 0.1381
_refine_ls_shift/su_max 0.1474
_refine_ls_shift/su_mean 0.1040
_refine_ls_weighting_scheme sigma
_refine_ls_wR_factor_gt 0.1838
_refine_ls_wR_factor_ref 0.1838
_cod_data_source_file b902161b.txt
_cod_data_source_block (I)
_cod_original_sg_symbol_Hall '-C 2b 2bc'
_cod_original_sg_symbol_H-M 'C c c a'
_cod_original_formula_sum ' Ag2 F7 K3'
_cod_database_code 7200989

loop_
_symmetry_equiv_pos_as_xyz
'x, y, z'
'-x+1/2, -y, z'
'-x, y, -z+1/2'
'x+1/2, -y, -z+1/2'
'x+1/2, y+1/2, z'
'-x+1, -y+1/2, z'
'-x+1/2, y+1/2, -z+1/2'
'x+1, -y+1/2, -z+1/2'
'-x, -y, -z'
'x-1/2, y, -z'
'x, -y, z-1/2'
'-x-1/2, y, z-1/2'
'-x+1/2, -y+1/2, -z'
'x, y+1/2, -z'
'x+1/2, -y+1/2, z-1/2'
'-x, y+1/2, z-1/2'

loop_
_atom_site_label
_atom_site_type_symbol
_atom_site_fract_x
_atom_site_fract_y
_atom_site_fract_z
_atom_site_U_iso_or_equiv
_atom_site_adp_type
_atom_site_occupancy
_atom_site_calc_flag
_atom_site_refinement_flags
_atom_site_disorder_assembly
_atom_site_disorder_group
Ag Ag 0.1016(3) 0.7500 0.2500 0.030(18) Uiso 1 d S . .
K1 K 0.1879(4) 0.2500 0.2500 0.03(6) Uiso 1 d S . .
K2 K 0.0000 0.2500 0.2500 0.02(2) Uiso 1 d S . .
F1 F 0.0000 0.7500 0.2500 0.04(6) Uiso 1 d S . .
F2 F 0.2057(16) 0.7500 0.2500 0.06(5) Uiso 1 d S . .
F3 F 0.0967(11) 0.4572(28) 0.4482(29) 0.04(2) Uiso 1 d . . .

loop_
_atom_type_symbol
_atom_type_scat_dispersion_real
_atom_type_scat_dispersion_imag
_atom_type_scat_source
_atom_type_scat_Cromer_Mann_a1
_atom_type_scat_Cromer_Mann_b1
_atom_type_scat_Cromer_Mann_a2
_atom_type_scat_Cromer_Mann_b2
_atom_type_scat_Cromer_Mann_a3
_atom_type_scat_Cromer_Mann_b3
_atom_type_scat_Cromer_Mann_a4
_atom_type_scat_Cromer_Mann_b4
_atom_type_scat_Cromer_Mann_c
F 0.073 0.053 'International Tables Vol C Tables 4.2.6.8 and 6.1.1.4' 3.5392 10.2825 2.6412 4.2944 1.517 0.2615 1.0243 26.1476 0.2776
K 0.387 1.066 'International Tables Vol C Tables 4.2.6.8 and 6.1.1.4' 8.2186 12.7949 7.4398 0.7748 1.0519 213.186996 0.8659 41.684101 1.4228
Ag 0.131 4.282 'International Tables Vol C Tables 4.2.6.8 and 6.1.1.4' 19.2808 0.6446 16.688499 7.4726 4.8045 24.6605 1.0463 99.815598 5.179

loop_
_geom_angle_atom_site_label_1
_geom_angle_atom_site_label_2
_geom_angle_atom_site_label_3
_geom_angle
_geom_angle_site_symmetry_1
_geom_angle_site_symmetry_3
_geom_angle_publ_flag
F1 Ag F2 180.0(3) . . ?
F1 Ag F3 87.4(6) . 8_465 ?
F2 Ag F3 92.6(6) . 8_465 ?
F1 Ag F3 87.4(6) . . ?
F2 Ag F3 92.6(6) . . ?
F3 Ag F3 174.8(9) 8_465 . ?
F1 Ag F3 87.5(6) . 11_565 ?
F2 Ag F3 92.5(6) . 11_565 ?
F3 Ag F3 91.3(6) 8_465 11_565 ?
F3 Ag F3 88.4(6) . 11_565 ?
F1 Ag F3 87.5(6) . 14_556 ?
F2 Ag F3 92.5(6) . 14_556 ?
F3 Ag F3 88.4(6) 8_465 14_556 ?
F3 Ag F3 91.3(5) . 14_556 ?
F3 Ag F3 175.0(6) 11_565 14_556 ?

loop_
_geom_bond_atom_site_label_1
_geom_bond_atom_site_label_2
_geom_bond_distance
_geom_bond_site_symmetry_2
_geom_bond_publ_flag
Ag F1 2.114(6) . ?
Ag F2 2.17(3) . ?
Ag F3 2.23(2) 8_465 ?
Ag F3 2.23(2) . ?
Ag F3 2.29(2) 11_565 ?
Ag F3 2.29(2) 14_556 ?
K1 F2 2.21(3) 2_565 ?
K1 F3 2.62(2) 8_455 ?
K1 F3 2.62(2) . ?
K1 F2 3.129(4) 14_546 ?
K1 F2 3.129(4) 14_545 ?
K1 F2 3.192(4) . ?
K1 F2 3.192(4) 1_545 ?
K1 F3 3.25(2) 11_565 ?
K1 F3 3.25(2) 14_546 ?
K2 F3 2.70(2) . ?
K2 F3 2.70(2) 6_455 ?
K2 F3 2.70(2) 3 ?
K2 F3 2.70(2) 8_455 ?
K2 F1 3.1067(2) 9_566 ?
K2 F1 3.1067(2) 9_565 ?
K2 F1 3.1701(2) . ?
K2 F1 3.1701(2) 1_545 ?
K2 F3 3.32(2) 16_545 ?
K2 F3 3.32(2) 11_565 ?
K2 F3 3.32(2) 14_546 ?
K2 F3 3.32(2) 9_566 ?
